data_7025333
loop_
_publ_author_name
'Beckett, Michael A.'
'Horton, Peter N.'
'Hursthouse, Michael B.'
'Knox, David A.'
'Timmis, James L.'

_publ_section_title
;
 Structural (XRD) and thermal (DSC, TGA) and BET analysis of materials
 derived from non-metal cation pentaborate salts.
;
_journal_issue 16
_journal_name_full 'Dalton transactions (Cambridge, England : 2003)'
_journal_page_first 3944
_journal_page_last 3951
_journal_paper_doi 10.1039/b927072h
_journal_volume 39
_journal_year 2010
_chemical_formula_sum 'C4 H16.33 B5 N O12.16'
_chemical_formula_weight 327.20
_chemical_name_systematic
;
?
;
_space_group_IT_number 1
_symmetry_cell_setting triclinic
_symmetry_space_group_name_Hall 'P 1'
_symmetry_space_group_name_H-M 'P 1'
_atom_sites_solution_hydrogens geom
_atom_sites_solution_primary direct
_atom_sites_solution_secondary difmap
_audit_creation_method SHELXL-97
_cell_angle_alpha 73.555(2)
_cell_angle_beta 74.6210(10)
_cell_angle_gamma 62.0930(10)
_cell_formula_units_Z 2
_cell_length_a 9.0614(2)
_cell_length_b 9.3967(2)
_cell_length_c 9.8368(2)
_cell_measurement_reflns_used 3157
_cell_measurement_temperature 120(2)
_cell_measurement_theta_max 27.485
_cell_measurement_theta_min 2.910
_cell_volume 701.14(3)
_computing_cell_refinement 'DENZO (Otwinowski & Minor, 1997) & COLLECT (Hooft, R.W.W., 1998)'
_computing_data_collection 'COLLECT (Hooft, R.W.W., 1998)'
_computing_data_reduction 'DENZO (Otwinowski & Minor, 1997) & COLLECT (Hooft, R.W.W., 1998)'
_computing_molecular_graphics 'ORTEP3 for Windows (Farrugia, 1997)'
_computing_publication_material 'WinGX (Farrugia, 1999)'
_computing_structure_refinement 'SHELXL-97 (Sheldrick, 1997b)'
_computing_structure_solution 'SHELXS-97 (Sheldrick, 1997a)'
_diffrn_ambient_temperature 120(2)
_diffrn_detector_area_resol_mean '4096x4096pixels / 62x62mm'
_diffrn_measured_fraction_theta_full 0.996
_diffrn_measured_fraction_theta_max 0.996
_diffrn_measurement_device_type 'Bruker-Nonius APEX II CCD camera on \k-goniostat'
_diffrn_measurement_method '\f & \w scans'
_diffrn_radiation_monochromator '10cm confocal mirrors'
_diffrn_radiation_source 'Bruker-Nonius FR591 rotating anode'
_diffrn_radiation_type MoK\a
_diffrn_radiation_wavelength 0.71073
_diffrn_reflns_av_R_equivalents 0.0276
_diffrn_reflns_av_sigmaI/netI 0.0244
_diffrn_reflns_limit_h_max 11
_diffrn_reflns_limit_h_min -11
_diffrn_reflns_limit_k_max 12
_diffrn_reflns_limit_k_min -12
_diffrn_reflns_limit_l_max 12
_diffrn_reflns_limit_l_min -12
_diffrn_reflns_number 14142
_diffrn_reflns_theta_full 27.48
_diffrn_reflns_theta_max 27.48
_diffrn_reflns_theta_min 3.00
_exptl_absorpt_coefficient_mu 0.144
_exptl_absorpt_correction_T_max 0.9971
_exptl_absorpt_correction_T_min 0.9829
_exptl_absorpt_correction_type multi-scan
_exptl_absorpt_process_details 'SADABS 2007/2 (Sheldrick, G.M., 2007)'
_exptl_crystal_colour Colourless
_exptl_crystal_density_diffrn 1.550
_exptl_crystal_density_method 'not measured'
_exptl_crystal_description 'Cut Shard'
_exptl_crystal_F_000 339
_exptl_crystal_size_max 0.12
_exptl_crystal_size_mid 0.06
_exptl_crystal_size_min 0.02
_refine_diff_density_max 0.403
_refine_diff_density_min -0.262
_refine_diff_density_rms 0.049
_refine_ls_abs_structure_details 'Flack H D (1983), Acta Cryst. A39, 876-881'
_refine_ls_extinction_method none
_refine_ls_goodness_of_fit_ref 1.068
_refine_ls_hydrogen_treatment constr
_refine_ls_matrix_type full
_refine_ls_number_parameters 676
_refine_ls_number_reflns 3199
_refine_ls_number_restraints 1588
_refine_ls_restrained_S_all 0.918
_refine_ls_R_factor_all 0.0461
_refine_ls_R_factor_gt 0.0409
_refine_ls_shift/su_max 0.001
_refine_ls_shift/su_mean 0.000
_refine_ls_structure_factor_coef Fsqd
_refine_ls_weighting_details 'calc w=1/[\s^2^(Fo^2^)+(0.0470P)^2^+0.4811P] where P=(Fo^2^+2Fc^2^)/3'
_refine_ls_weighting_scheme calc
_refine_ls_wR_factor_gt 0.0994
_refine_ls_wR_factor_ref 0.1046
_reflns_number_gt 2956
_reflns_number_total 3199
_reflns_threshold_expression >2sigma(I)
_cod_data_source_file b927072h.txt
_cod_data_source_block 1c
_cod_original_sg_symbol_H-M P1
_cod_database_code 7025333

loop_
_symmetry_equiv_pos_as_xyz
'x, y, z'

loop_
_atom_site_label
_atom_site_type_symbol
_atom_site_fract_x
_atom_site_fract_y
_atom_site_fract_z
_atom_site_U_iso_or_equiv
_atom_site_adp_type
_atom_site_occupancy
_atom_site_symmetry_multiplicity
_atom_site_calc_flag
_atom_site_refinement_flags
_atom_site_disorder_assembly
_atom_site_disorder_group
B1 B 0.3011(5) 0.0247(4) 0.2973(4) 0.0174(7) Uani 1 1 d . . .
B2 B 0.0904(5) 0.1060(5) 0.5150(4) 0.0262(8) Uani 1 1 d . . .
B3 B 0.0857(5) 0.3140(4) 0.3081(4) 0.0194(7) Uani 1 1 d . . .
B4 B 0.4152(5) -0.2104(5) 0.1738(4) 0.0216(7) Uani 1 1 d . . .
B5 B 0.6022(5) -0.1730(4) 0.2784(4) 0.0195(7) Uani 1 1 d . . .
O1 O 0.2145(3) -0.0104(3) 0.4439(2) 0.0206(5) Uani 1 1 d . . .
O2 O 0.0200(4) 0.2683(3) 0.4480(3) 0.0338(6) Uani 1 1 d . . .
O3 O 0.2206(3) 0.2004(3) 0.2370(2) 0.0190(5) Uani 1 1 d . . .
O4 O 0.2856(3) -0.0674(3) 0.2065(2) 0.0207(5) Uani 1 1 d . . .
O5 O 0.5696(3) -0.2731(3) 0.2192(3) 0.0239(5) Uani 1 1 d . . .
O6 O 0.4784(3) -0.0248(3) 0.3034(2) 0.0208(5) Uani 1 1 d . . .
O7 O 0.0282(4) 0.0718(3) 0.6573(3) 0.0370(7) Uani 1 1 d . . .
H7 H 0.0754 -0.0296 0.6880 0.055 Uiso 1 1 calc R . .
O8 O 0.0130(3) 0.4737(3) 0.2462(3) 0.0258(5) Uani 1 1 d . . .
H8 H 0.0618 0.4874 0.1614 0.039 Uiso 1 1 calc R . .
O9 O 0.4031(3) -0.3000(3) 0.0945(3) 0.0310(6) Uani 1 1 d . . .
H9 H 0.3015 -0.2649 0.0856 0.047 Uiso 1 1 calc R . .
O10 O 0.7569(3) -0.2241(3) 0.3108(3) 0.0272(6) Uani 1 1 d . . .
H10 H 0.8188 -0.3192 0.2940 0.041 Uiso 1 1 calc R . .
B11 B 0.0835(5) 0.7187(4) 0.9181(4) 0.0179(7) Uani 1 1 d . . .
B12 B -0.0277(5) 0.9497(5) 1.0446(4) 0.0233(8) Uani 1 1 d . . .
B13 B -0.2170(5) 0.9186(5) 0.9416(4) 0.0202(7) Uani 1 1 d . . .
B14 B 0.2821(5) 0.6358(5) 0.6948(4) 0.0192(7) Uani 1 1 d . . .
B15 B 0.2869(4) 0.4290(4) 0.9028(4) 0.0176(7) Uani 1 1 d . . .
O11 O 0.1011(3) 0.8096(3) 1.0070(2) 0.0188(4) Uani 1 1 d . . .
O12 O -0.1829(3) 1.0130(3) 1.0018(3) 0.0244(5) Uani 1 1 d . . .
O13 O -0.0958(3) 0.7695(3) 0.9159(2) 0.0200(5) Uani 1 1 d . . .
O14 O 0.1660(3) 0.7533(3) 0.7701(2) 0.0202(5) Uani 1 1 d . . .
O15 O 0.3442(3) 0.4720(3) 0.7601(2) 0.0242(5) Uani 1 1 d . . .
O16 O 0.1619(3) 0.5426(3) 0.9781(2) 0.0187(5) Uani 1 1 d . . .
O17 O -0.0103(3) 1.0380(3) 1.1228(3) 0.0343(7) Uani 1 1 d . . .
H17 H 0.0776 0.9805 1.1607 0.051 Uiso 1 1 calc R . .
O18 O -0.3744(3) 0.9696(3) 0.9103(3) 0.0261(5) Uani 1 1 d . . .
H18 H -0.4378 1.0625 0.9315 0.039 Uiso 1 1 calc R . .
O19 O 0.3395(3) 0.6697(3) 0.5534(3) 0.0281(6) Uani 1 1 d . . .
H19 H 0.2967 0.7716 0.5242 0.042 Uiso 1 1 calc R . .
O20 O 0.3636(3) 0.2684(3) 0.9649(2) 0.0239(5) Uani 1 1 d . . .
H20 H 0.3043 0.2496 1.0432 0.036 Uiso 1 1 calc R . .
C121 C 0.7798(15) 0.5120(15) 0.8146(13) 0.022(2) Uani 0.397(3) 1 d PDU A 1
C122 C 0.6878(18) 0.4033(17) 0.8463(19) 0.020(2) Uani 0.397(3) 1 d PDU A 1
H12A H 0.7120 0.3273 0.9390 0.024 Uiso 0.397(3) 1 calc PR A 1
H12B H 0.5644 0.4725 0.8555 0.024 Uiso 0.397(3) 1 calc PR A 1
C123 C 0.9651(14) 0.4395(14) 0.7638(12) 0.023(2) Uani 0.397(3) 1 d PDU A 1
H12C H 0.9902 0.3901 0.6791 0.028 Uiso 0.397(3) 1 calc PR A 1
H12D H 1.0068 0.5257 0.7354 0.028 Uiso 0.397(3) 1 calc PR A 1
C124 C 0.6879(18) 0.6672(15) 0.7101(16) 0.036(3) Uani 0.397(3) 1 d PDU A 1
H12E H 0.7447 0.7398 0.6873 0.054 Uiso 0.397(3) 1 calc PR A 1
H12F H 0.5705 0.7239 0.7544 0.054 Uiso 0.397(3) 1 calc PR A 1
H12G H 0.6898 0.6373 0.6218 0.054 Uiso 0.397(3) 1 calc PR A 1
N121 N 0.747(2) 0.5691(19) 0.9529(12) 0.020(3) Uani 0.397(3) 1 d PDU A 1
H12H H 0.8191 0.4889 1.0126 0.030 Uiso 0.397(3) 1 calc PR A 1
H12I H 0.6387 0.5919 0.9957 0.030 Uiso 0.397(3) 1 calc PR A 1
H12J H 0.7651 0.6610 0.9337 0.030 Uiso 0.397(3) 1 calc PR A 1
O122 O 0.738(3) 0.310(3) 0.735(3) 0.020(2) Uani 0.397(3) 1 d PDU A 1
H122 H 0.8404 0.2439 0.7333 0.031 Uiso 0.397(3) 1 calc PR A 1
O123 O 1.0482(9) 0.3152(9) 0.8789(8) 0.057(2) Uani 0.397(3) 1 d PDU A 1
H123 H 1.1068 0.2256 0.8504 0.086 Uiso 0.397(3) 1 calc PR A 1
C221 C 0.7915(13) 0.4930(14) 0.8196(12) 0.022(2) Uani 0.396(5) 1 d PDU B 2
C222 C 0.7076(17) 0.3773(16) 0.8529(18) 0.016(2) Uani 0.396(5) 1 d PDU B 2
H22A H 0.7648 0.2799 0.9239 0.019 Uiso 0.396(5) 1 calc PR B 2
H22B H 0.5880 0.4331 0.8961 0.019 Uiso 0.396(5) 1 calc PR B 2
C223 C 0.7457(13) 0.6333(15) 0.6977(14) 0.042(3) Uani 0.396(5) 1 d PDU B 2
H22C H 0.8124 0.6957 0.6861 0.050 Uiso 0.396(5) 1 calc PR B 2
H22D H 0.7720 0.5923 0.6079 0.050 Uiso 0.396(5) 1 calc PR B 2
C224 C 0.9835(11) 0.3903(14) 0.7984(13) 0.028(2) Uani 0.396(5) 1 d PDU B 2
H22E H 1.0165 0.3311 0.7199 0.041 Uiso 0.396(5) 1 calc PR B 2
H22F H 1.0160 0.3115 0.8870 0.041 Uiso 0.396(5) 1 calc PR B 2
H22G H 1.0407 0.4626 0.7748 0.041 Uiso 0.396(5) 1 calc PR B 2
N221 N 0.7470(19) 0.559(2) 0.9551(14) 0.021(3) Uani 0.396(5) 1 d PDU B 2
H22H H 0.8156 0.6069 0.9510 0.032 Uiso 0.396(5) 1 calc PR B 2
H22I H 0.7613 0.4754 1.0321 0.032 Uiso 0.396(5) 1 calc PR B 2
H22J H 0.6374 0.6346 0.9639 0.032 Uiso 0.396(5) 1 calc PR B 2
O222 O 0.715(3) 0.325(3) 0.726(3) 0.020(2) Uani 0.396(5) 1 d PDU B 2
H222 H 0.8159 0.2803 0.6879 0.031 Uiso 0.396(5) 1 calc PR B 2
O223 O 0.5673(12) 0.7389(11) 0.7250(11) 0.061(2) Uani 0.396(5) 1 d PDU B 2
H223 H 0.5542 0.8237 0.7487 0.091 Uiso 0.396(5) 1 calc PR B 2
C321 C 0.7917(17) 0.4908(16) 0.7795(12) 0.027(3) Uani 0.206(4) 1 d PDU C 3
C322 C 0.7820(15) 0.451(2) 0.9419(11) 0.026(3) Uani 0.206(4) 1 d PDU C 3
H32A H 0.8828 0.3503 0.9693 0.031 Uiso 0.206(4) 1 calc PR C 3
H32B H 0.7809 0.5419 0.9749 0.031 Uiso 0.206(4) 1 calc PR C 3
C323 C 0.675(2) 0.654(2) 0.711(2) 0.031(4) Uani 0.206(4) 1 d PDU C 3
H32C H 0.7077 0.7384 0.7177 0.037 Uiso 0.206(4) 1 calc PR C 3
H32D H 0.6865 0.6548 0.6075 0.037 Uiso 0.206(4) 1 calc PR C 3
C324 C 0.9751(18) 0.461(3) 0.7113(18) 0.034(4) Uani 0.206(4) 1 d PDU C 3
H32E H 0.9820 0.4962 0.6069 0.050 Uiso 0.206(4) 1 calc PR C 3
H32F H 1.0497 0.3445 0.7345 0.050 Uiso 0.206(4) 1 calc PR C 3
H32G H 1.0103 0.5248 0.7491 0.050 Uiso 0.206(4) 1 calc PR C 3
N321 N 0.7640(19) 0.3606(17) 0.7416(14) 0.022(3) Uani 0.206(4) 1 d PDU C 3
H32H H 0.7395 0.3935 0.6507 0.033 Uiso 0.206(4) 1 calc PR C 3
H32I H 0.6763 0.3452 0.8042 0.033 Uiso 0.206(4) 1 calc PR C 3
H32J H 0.8593 0.2649 0.7473 0.033 Uiso 0.206(4) 1 calc PR C 3
O322 O 0.6308(14) 0.4277(15) 1.0098(11) 0.029(3) Uani 0.206(4) 1 d PDU C 3
H322 H 0.5696 0.4974 1.0626 0.044 Uiso 0.206(4) 1 calc PR C 3
O323 O 0.5021(18) 0.695(2) 0.776(2) 0.058(4) Uani 0.206(4) 1 d PDU C 3
H323 H 0.4384 0.7592 0.7154 0.088 Uiso 0.206(4) 1 calc PR C 3
C131 C 0.5739(11) 0.2597(13) 0.4266(10) 0.0263(17) Uani 0.454(3) 1 d PDU D 1
C132 C 0.6025(15) 0.290(2) 0.2632(9) 0.0232(12) Uani 0.454(3) 1 d PDU D 1
H13A H 0.6140 0.1947 0.2307 0.028 Uiso 0.454(3) 1 calc PR D 1
H13B H 0.5034 0.3874 0.2273 0.028 Uiso 0.454(3) 1 calc PR D 1
C133 C 0.6685(11) 0.0916(13) 0.5044(13) 0.035(2) Uani 0.454(3) 1 d PDU D 1
H13C H 0.6565 0.0949 0.6066 0.042 Uiso 0.454(3) 1 calc PR D 1
H13D H 0.6187 0.0194 0.4999 0.042 Uiso 0.454(3) 1 calc PR D 1
C134 C 0.3843(10) 0.3098(14) 0.4804(11) 0.0354(14) Uani 0.454(3) 1 d PDU D 1
H13E H 0.3466 0.2465 0.4452 0.053 Uiso 0.454(3) 1 calc PR D 1
H13F H 0.3212 0.4270 0.4448 0.053 Uiso 0.454(3) 1 calc PR D 1
H13G H 0.3640 0.2880 0.5855 0.053 Uiso 0.454(3) 1 calc PR D 1
N131 N 0.6188(19) 0.3767(16) 0.4672(18) 0.0213(13) Uani 0.454(3) 1 d PDU D 1
H13H H 0.6101 0.3583 0.5643 0.032 Uiso 0.454(3) 1 calc PR D 1
H13I H 0.5466 0.4817 0.4356 0.032 Uiso 0.454(3) 1 calc PR D 1
H13J H 0.7267 0.3605 0.4260 0.032 Uiso 0.454(3) 1 calc PR D 1
O132 O 0.7528(14) 0.318(2) 0.2049(10) 0.0199(15) Uani 0.454(3) 1 d PDU D 1
H132 H 0.7548 0.3817 0.2489 0.030 Uiso 0.454(3) 1 calc PR D 1
O133 O 0.8451(10) 0.0237(12) 0.4451(10) 0.078(3) Uani 0.454(3) 1 d PDU D 1
H133 H 0.8740 -0.0695 0.4286 0.116 Uiso 0.454(3) 1 calc PR D 1
C231 C 0.603(2) 0.2475(17) 0.4423(17) 0.024(2) Uani 0.193(7) 1 d PDU E 2
C232 C 0.580(2) 0.313(3) 0.2856(17) 0.0232(12) Uani 0.193(7) 1 d PDU E 2
H23A H 0.5428 0.2454 0.2538 0.028 Uiso 0.193(7) 1 calc PR E 2
H23B H 0.4906 0.4270 0.2748 0.028 Uiso 0.193(7) 1 calc PR E 2
C233 C 0.749(2) 0.0868(19) 0.479(3) 0.028(3) Uani 0.193(7) 1 d PDU E 2
H23C H 0.8450 0.0709 0.3990 0.033 Uiso 0.193(7) 1 calc PR E 2
H23D H 0.7862 0.0822 0.5664 0.033 Uiso 0.193(7) 1 calc PR E 2
C234 C 0.443(2) 0.231(3) 0.532(2) 0.0354(14) Uani 0.193(7) 1 d PDU E 2
H23E H 0.4184 0.1599 0.4934 0.053 Uiso 0.193(7) 1 calc PR E 2
H23F H 0.3471 0.3391 0.5282 0.053 Uiso 0.193(7) 1 calc PR E 2
H23G H 0.4608 0.1821 0.6319 0.053 Uiso 0.193(7) 1 calc PR E 2
N231 N 0.619(4) 0.377(3) 0.492(3) 0.0213(13) Uani 0.193(7) 1 d PDU E 2
H23H H 0.6650 0.3316 0.5744 0.032 Uiso 0.193(7) 1 calc PR E 2
H23I H 0.5144 0.4596 0.5093 0.032 Uiso 0.193(7) 1 calc PR E 2
H23J H 0.6861 0.4168 0.4232 0.032 Uiso 0.193(7) 1 calc PR E 2
O232 O 0.736(4) 0.310(5) 0.197(2) 0.0199(15) Uani 0.193(7) 1 d PDU E 2
H232 H 0.8128 0.2139 0.2098 0.030 Uiso 0.193(7) 1 calc PR E 2
O233 O 0.6891(19) -0.0375(14) 0.5020(16) 0.050(4) Uani 0.193(7) 1 d PDU E 2
H233 H 0.6792 -0.0470 0.4229 0.075 Uiso 0.193(7) 1 calc PR E 2
C331 C 0.6079(16) 0.2310(16) 0.4001(13) 0.026(2) Uani 0.210(4) 1 d PDU F 3
C332 C 0.4276(17) 0.2588(16) 0.4705(19) 0.0354(14) Uani 0.210(4) 1 d PDU F 3
H33A H 0.3885 0.3274 0.5441 0.042 Uiso 0.210(4) 1 calc PR F 3
H33B H 0.3512 0.3165 0.3976 0.042 Uiso 0.210(4) 1 calc PR F 3
C333 C 0.6754(19) 0.3563(18) 0.3654(13) 0.027(2) Uani 0.210(4) 1 d PDU F 3
H33C H 0.7972 0.3064 0.3259 0.032 Uiso 0.210(4) 1 calc PR F 3
H33D H 0.6166 0.4472 0.2906 0.032 Uiso 0.210(4) 1 calc PR F 3
C334 C 0.726(3) 0.078(2) 0.493(2) 0.036(5) Uani 0.210(4) 1 d PDU F 3
H33E H 0.8258 0.0924 0.4951 0.054 Uiso 0.210(4) 1 calc PR F 3
H33F H 0.7620 -0.0188 0.4513 0.054 Uiso 0.210(4) 1 calc PR F 3
H33G H 0.6660 0.0630 0.5905 0.054 Uiso 0.210(4) 1 calc PR F 3
N331 N 0.6362(18) 0.1774(18) 0.2597(14) 0.033(3) Uani 0.210(4) 1 d PDU F 3
H33H H 0.6011 0.2674 0.1894 0.050 Uiso 0.210(4) 1 calc PR F 3
H33I H 0.5762 0.1187 0.2705 0.050 Uiso 0.210(4) 1 calc PR F 3
H33J H 0.7481 0.1140 0.2353 0.050 Uiso 0.210(4) 1 calc PR F 3
O332 O 0.4242(16) 0.0999(17) 0.5371(11) 0.051(3) Uani 0.210(4) 1 d PDU F 3
H332 H 0.5211 0.0307 0.5545 0.076 Uiso 0.210(4) 1 calc PR F 3
O333 O 0.6539(19) 0.4205(18) 0.4886(15) 0.033(3) Uani 0.210(4) 1 d PDU F 3
H333 H 0.5788 0.5173 0.4810 0.049 Uiso 0.210(4) 1 calc PR F 3
C431 C 0.584(3) 0.265(4) 0.436(3) 0.027(3) Uani 0.143(7) 1 d PDU G 4
C432 C 0.614(4) 0.291(7) 0.273(3) 0.0232(12) Uani 0.143(7) 1 d PDU G 4
H43A H 0.6095 0.2017 0.2425 0.028 Uiso 0.143(7) 1 calc PR G 4
H43B H 0.5248 0.3962 0.2341 0.028 Uiso 0.143(7) 1 calc PR G 4
C433 C 0.418(3) 0.272(3) 0.517(3) 0.0354(14) Uani 0.143(7) 1 d PDU G 4
H43C H 0.4092 0.1703 0.5185 0.042 Uiso 0.143(7) 1 calc PR G 4
H43D H 0.4073 0.2806 0.6178 0.042 Uiso 0.143(7) 1 calc PR G 4
C434 C 0.724(3) 0.099(4) 0.491(5) 0.032(5) Uani 0.143(7) 1 d PDU G 4
H43E H 0.6987 0.0725 0.5961 0.048 Uiso 0.143(7) 1 calc PR G 4
H43F H 0.8329 0.1054 0.4634 0.048 Uiso 0.143(7) 1 calc PR G 4
H43G H 0.7281 0.0137 0.4496 0.048 Uiso 0.143(7) 1 calc PR G 4
N431 N 0.617(6) 0.393(5) 0.472(6) 0.0213(13) Uani 0.143(7) 1 d PDU G 4
H43H H 0.5183 0.4849 0.4804 0.032 Uiso 0.143(7) 1 calc PR G 4
H43I H 0.6936 0.4177 0.4016 0.032 Uiso 0.143(7) 1 calc PR G 4
H43J H 0.6577 0.3530 0.5570 0.032 Uiso 0.143(7) 1 calc PR G 4
O432 O 0.778(3) 0.293(4) 0.216(3) 0.0199(15) Uani 0.143(7) 1 d PDU G 4
H432 H 0.7873 0.3216 0.1261 0.030 Uiso 0.143(7) 1 calc PR G 4
O433 O 0.285(2) 0.412(3) 0.450(3) 0.059(5) Uani 0.143(7) 1 d PDU G 4
H433 H 0.2110 0.3848 0.4446 0.089 Uiso 0.143(7) 1 calc PR G 4
O101 O 0.3220(9) 0.0221(8) 0.8048(9) 0.0400(16) Uani 0.33 1 d PD . .
H101 H 0.3296 0.0269 0.7159 0.060 Uiso 0.33 1 d PRD . .
H102 H 0.3554 0.0898 0.8128 0.060 Uiso 0.33 1 d PRD . .

loop_
_atom_site_aniso_label
_atom_site_aniso_U_11
_atom_site_aniso_U_22
_atom_site_aniso_U_33
_atom_site_aniso_U_23
_atom_site_aniso_U_13
_atom_site_aniso_U_12
B1 0.0189(16) 0.0124(16) 0.0124(16) -0.0036(13) 0.0000(13) -0.0004(13)
B2 0.0284(19) 0.0164(18) 0.0165(17) -0.0024(14) 0.0046(14) -0.0001(15)
B3 0.0187(16) 0.0127(17) 0.0165(17) -0.0021(13) 0.0002(13) -0.0003(14)
B4 0.0210(17) 0.0173(17) 0.0190(17) -0.0047(13) -0.0008(14) -0.0026(14)
B5 0.0204(17) 0.0125(16) 0.0200(18) -0.0012(13) 0.0014(13) -0.0058(14)
O1 0.0237(11) 0.0111(10) 0.0148(10) -0.0011(8) 0.0026(9) -0.0013(9)
O2 0.0393(14) 0.0123(11) 0.0218(12) 0.0010(9) 0.0128(10) 0.0003(10)
O3 0.0218(11) 0.0112(10) 0.0154(10) -0.0012(8) 0.0003(8) -0.0024(9)
O4 0.0208(11) 0.0165(11) 0.0194(11) -0.0045(9) -0.0003(9) -0.0045(9)
O5 0.0232(12) 0.0166(11) 0.0251(12) -0.0082(9) -0.0065(9) 0.0009(9)
O6 0.0193(11) 0.0139(11) 0.0242(12) -0.0056(9) -0.0015(9) -0.0028(9)
O7 0.0461(17) 0.0183(13) 0.0175(12) 0.0020(10) 0.0120(11) -0.0020(12)
O8 0.0242(12) 0.0150(12) 0.0211(12) -0.0014(9) 0.0058(9) -0.0004(10)
O9 0.0227(12) 0.0279(13) 0.0398(15) -0.0182(11) -0.0052(11) -0.0019(10)
O10 0.0214(12) 0.0202(13) 0.0336(14) -0.0078(11) -0.0051(11) -0.0017(10)
B11 0.0200(17) 0.0115(16) 0.0179(17) -0.0012(13) -0.0004(14) -0.0054(14)
B12 0.0250(19) 0.0156(17) 0.0255(19) -0.0083(14) -0.0029(15) -0.0037(15)
B13 0.0201(17) 0.0194(18) 0.0162(17) -0.0031(13) -0.0002(13) -0.0061(15)
B14 0.0212(16) 0.0154(17) 0.0179(17) -0.0022(13) 0.0006(13) -0.0076(14)
B15 0.0165(15) 0.0159(17) 0.0180(17) -0.0035(13) 0.0000(12) -0.0061(14)
O11 0.0181(10) 0.0145(11) 0.0193(10) -0.0077(9) -0.0010(8) -0.0019(9)
O12 0.0209(11) 0.0172(12) 0.0310(13) -0.0103(10) -0.0042(10) -0.0014(9)
O13 0.0188(11) 0.0148(11) 0.0236(12) -0.0057(9) -0.0010(9) -0.0050(9)
O14 0.0242(12) 0.0139(11) 0.0155(11) -0.0019(8) 0.0019(9) -0.0054(9)
O15 0.0276(12) 0.0139(10) 0.0174(11) -0.0037(9) 0.0058(9) -0.0021(9)
O16 0.0196(11) 0.0137(11) 0.0152(10) -0.0027(8) 0.0031(8) -0.0039(9)
O17 0.0238(13) 0.0277(14) 0.0504(17) -0.0274(13) -0.0131(12) 0.0049(10)
O18 0.0195(11) 0.0196(13) 0.0355(14) -0.0109(11) -0.0023(10) -0.0032(10)
O19 0.0353(13) 0.0107(11) 0.0191(12) -0.0039(9) 0.0060(10) 0.0011(10)
O20 0.0254(12) 0.0121(11) 0.0164(11) 0.0011(9) 0.0052(9) 0.0000(10)
C121 0.023(3) 0.022(4) 0.023(3) -0.009(3) 0.002(3) -0.013(3)
C122 0.025(4) 0.018(4) 0.018(4) -0.007(3) -0.002(3) -0.008(3)
C123 0.027(4) 0.017(5) 0.028(5) -0.009(4) -0.007(3) -0.005(3)
C124 0.054(6) 0.008(4) 0.029(5) -0.006(3) -0.020(5) 0.009(4)
N121 0.034(7) 0.015(5) 0.011(4) 0.004(3) -0.009(4) -0.011(4)
O122 0.015(6) 0.023(4) 0.022(3) -0.009(3) -0.010(3) -0.001(4)
O123 0.042(4) 0.051(4) 0.059(5) -0.022(4) -0.017(3) 0.007(3)
C221 0.025(3) 0.020(3) 0.022(3) -0.008(3) -0.003(3) -0.009(3)
C222 0.019(4) 0.012(4) 0.021(4) -0.011(3) 0.002(3) -0.008(3)
C223 0.053(5) 0.028(5) 0.040(4) 0.005(4) -0.004(4) -0.022(4)
C224 0.015(4) 0.033(6) 0.036(6) -0.025(4) 0.012(4) -0.008(4)
N221 0.017(6) 0.031(7) 0.028(5) -0.022(5) 0.011(4) -0.017(5)
O222 0.015(6) 0.023(4) 0.022(3) -0.009(3) -0.010(3) -0.001(4)
O223 0.068(6) 0.039(4) 0.070(6) 0.012(4) -0.026(5) -0.023(4)
C321 0.033(4) 0.024(4) 0.025(4) -0.009(4) -0.004(4) -0.010(4)
C322 0.023(5) 0.025(5) 0.022(4) -0.013(4) 0.001(4) -0.002(4)
C323 0.043(6) 0.020(5) 0.032(6) -0.006(5) -0.011(5) -0.011(5)
C324 0.034(6) 0.050(10) 0.032(8) -0.027(8) -0.002(6) -0.020(6)
N321 0.029(7) 0.018(6) 0.013(6) -0.007(5) 0.005(5) -0.008(5)
O322 0.031(6) 0.018(6) 0.023(5) -0.005(4) 0.001(4) 0.000(5)
O323 0.045(6) 0.062(9) 0.044(8) -0.018(7) -0.009(6) 0.002(6)
C131 0.030(3) 0.029(3) 0.028(3) -0.011(3) -0.002(2) -0.017(2)
C132 0.025(2) 0.024(2) 0.022(2) -0.0182(19) -0.0031(17) -0.004(2)
C133 0.038(4) 0.030(3) 0.030(4) -0.010(3) -0.003(4) -0.008(4)
C134 0.028(3) 0.046(3) 0.041(3) -0.027(3) -0.003(2) -0.013(2)
N131 0.0210(18) 0.027(3) 0.017(3) -0.015(2) -0.003(2) -0.0044(18)
O132 0.022(3) 0.016(3) 0.022(2) -0.0085(17) -0.009(2) -0.002(2)
O133 0.055(4) 0.068(5) 0.071(6) -0.009(4) -0.008(4) 0.002(4)
C231 0.026(4) 0.034(4) 0.022(4) -0.019(3) -0.002(3) -0.013(3)
C232 0.025(2) 0.024(2) 0.022(2) -0.0182(19) -0.0031(17) -0.004(2)
C233 0.031(5) 0.028(5) 0.021(5) -0.017(5) 0.002(5) -0.006(4)
C234 0.028(3) 0.046(3) 0.041(3) -0.027(3) -0.003(2) -0.013(2)
N231 0.0210(18) 0.027(3) 0.017(3) -0.015(2) -0.003(2) -0.0044(18)
O232 0.022(3) 0.016(3) 0.022(2) -0.0085(17) -0.009(2) -0.002(2)
O233 0.063(8) 0.032(5) 0.054(7) -0.015(5) -0.013(6) -0.014(5)
C331 0.022(4) 0.029(4) 0.031(4) -0.017(4) 0.005(4) -0.013(3)
C332 0.028(3) 0.046(3) 0.041(3) -0.027(3) -0.003(2) -0.013(2)
C333 0.028(4) 0.027(4) 0.025(4) -0.011(4) -0.002(4) -0.009(4)
C334 0.038(7) 0.023(6) 0.037(7) -0.015(6) 0.005(7) -0.006(7)
N331 0.026(6) 0.024(7) 0.049(6) -0.025(6) 0.004(5) -0.005(5)
O332 0.061(7) 0.101(8) 0.033(5) -0.047(5) 0.029(5) -0.069(6)
O333 0.031(7) 0.024(7) 0.035(7) -0.022(5) 0.001(5) 0.000(5)
C431 0.029(4) 0.031(4) 0.025(4) -0.017(4) -0.003(4) -0.011(3)
C432 0.025(2) 0.024(2) 0.022(2) -0.0182(19) -0.0031(17) -0.004(2)
C433 0.028(3) 0.046(3) 0.041(3) -0.027(3) -0.003(2) -0.013(2)
C434 0.034(7) 0.025(6) 0.035(8) -0.001(7) -0.003(8) -0.014(7)
N431 0.0210(18) 0.027(3) 0.017(3) -0.015(2) -0.003(2) -0.0044(18)
O432 0.022(3) 0.016(3) 0.022(2) -0.0085(17) -0.009(2) -0.002(2)
O433 0.041(7) 0.054(10) 0.077(12) -0.016(8) -0.013(8) -0.012(7)
O101 0.041(4) 0.026(3) 0.054(4) -0.003(3) -0.022(3) -0.010(3)

loop_
_atom_type_symbol
_atom_type_description
_atom_type_scat_dispersion_real
_atom_type_scat_dispersion_imag
_atom_type_scat_source
C C 0.0033 0.0000 'International Tables Vol C Tables 4.2.6.8 and 6.1.1.4'
H H 0.0000 0.0000 'International Tables Vol C Tables 4.2.6.8 and 6.1.1.4'
B B 0.0013 0.0000 'International Tables Vol C Tables 4.2.6.8 and 6.1.1.4'
N N 0.0061 0.0000 'International Tables Vol C Tables 4.2.6.8 and 6.1.1.4'
O O 0.0106 0.0000 'International Tables Vol C Tables 4.2.6.8 and 6.1.1.4'

loop_
_geom_angle_atom_site_label_1
_geom_angle_atom_site_label_2
_geom_angle_atom_site_label_3
_geom_angle
O6 B1 O3 110.0(3)
O6 B1 O1 108.7(3)
O3 B1 O1 110.2(3)
O6 B1 O4 111.1(3)
O3 B1 O4 108.5(3)
O1 B1 O4 108.4(3)
O1 B2 O7 122.4(3)
O1 B2 O2 121.4(3)
O7 B2 O2 116.1(3)
O8 B3 O3 122.1(3)
O8 B3 O2 117.5(3)
O3 B3 O2 120.4(3)
O9 B4 O4 122.8(3)
O9 B4 O5 115.5(3)
O4 B4 O5 121.7(3)
O10 B5 O6 119.7(3)
O10 B5 O5 120.0(3)
O6 B5 O5 120.3(3)
B2 O1 B1 123.9(3)
B3 O2 B2 119.3(3)
B3 O3 B1 124.4(3)
B4 O4 B1 121.5(3)
B4 O5 B5 118.5(3)
B5 O6 B1 122.5(3)
B2 O7 H7 109.5
B3 O8 H8 109.5
B4 O9 H9 109.5
B5 O10 H10 109.5
O11 B11 O13 110.4(3)
O11 B11 O16 109.0(3)
O13 B11 O16 109.1(3)
O11 B11 O14 109.3(3)
O13 B11 O14 108.5(3)
O16 B11 O14 110.5(3)
O11 B12 O17 122.3(3)
O11 B12 O12 121.5(3)
O17 B12 O12 116.2(3)
O13 B13 O18 118.4(3)
O13 B13 O12 120.5(3)
O18 B13 O12 121.0(3)
O19 B14 O14 122.7(3)
O19 B14 O15 116.6(3)
O14 B14 O15 120.7(3)
O16 B15 O20 121.9(3)
O16 B15 O15 121.2(3)
O20 B15 O15 116.9(3)
B12 O11 B11 122.0(3)
B13 O12 B12 118.9(3)
B13 O13 B11 122.1(3)
B14 O14 B11 123.9(3)
B15 O15 B14 119.4(3)
B15 O16 B11 123.8(3)
B12 O17 H17 109.5
B13 O18 H18 109.5
B14 O19 H19 109.5
B15 O20 H20 109.5
C123 C121 N121 108.6(8)
C123 C121 C122 118.0(8)
N121 C121 C122 105.7(7)
C123 C121 C124 111.1(7)
N121 C121 C124 104.9(8)
C122 C121 C124 107.5(9)
O122 C122 C121 111.9(8)
O122 C122 H12A 109.2
C121 C122 H12A 109.2
O122 C122 H12B 109.2
C121 C122 H12B 109.2
H12A C122 H12B 107.9
O123 C123 C121 108.6(8)
O123 C123 H12C 110.0
C121 C123 H12C 110.0
O123 C123 H12D 110.0
C121 C123 H12D 110.0
H12C C123 H12D 108.4
C121 C124 H12E 109.5
C121 C124 H12F 109.5
H12E C124 H12F 109.5
C121 C124 H12G 109.5
H12E C124 H12G 109.5
H12F C124 H12G 109.5
C121 N121 H12H 109.5
C121 N121 H12I 109.5
H12H N121 H12I 109.5
C121 N121 H12J 109.5
H12H N121 H12J 109.5
H12I N121 H12J 109.5
C122 O122 H122 109.5
C123 O123 H123 109.5
C223 C221 N221 108.6(9)
C223 C221 C222 118.4(8)
N221 C221 C222 105.3(6)
C223 C221 C224 109.6(7)
N221 C221 C224 106.4(8)
C222 C221 C224 107.9(8)
O222 C222 C221 111.8(8)
O222 C222 H22A 109.3
C221 C222 H22A 109.3
O222 C222 H22B 109.3
C221 C222 H22B 109.3
H22A C222 H22B 107.9
O223 C223 C221 109.5(7)
O223 C223 H22C 109.8
C221 C223 H22C 109.8
O223 C223 H22D 109.8
C221 C223 H22D 109.8
H22C C223 H22D 108.2
C221 C224 H22E 109.5
C221 C224 H22F 109.5
H22E C224 H22F 109.5
C221 C224 H22G 109.5
H22E C224 H22G 109.5
H22F C224 H22G 109.5
C221 N221 H22H 109.5
C221 N221 H22I 109.5
H22H N221 H22I 109.5
C221 N221 H22J 109.5
H22H N221 H22J 109.5
H22I N221 H22J 109.5
C222 O222 H222 109.5
C223 O223 H223 109.5
C323 C321 N321 108.5(10)
C323 C321 C322 119.3(10)
N321 C321 C322 105.9(7)
C323 C321 C324 109.0(8)
N321 C321 C324 105.1(9)
C322 C321 C324 108.1(9)
O322 C322 C321 110.0(8)
O322 C322 H32A 109.7
C321 C322 H32A 109.7
O322 C322 H32B 109.7
C321 C322 H32B 109.7
H32A C322 H32B 108.2
O323 C323 C321 112.1(10)
O323 C323 H32C 109.2
C321 C323 H32C 109.2
O323 C323 H32D 109.2
C321 C323 H32D 109.2
H32C C323 H32D 107.9
C321 C324 H32E 109.5
C321 C324 H32F 109.5
H32E C324 H32F 109.5
C321 C324 H32G 109.5
H32E C324 H32G 109.5
H32F C324 H32G 109.5
C321 N321 H32H 109.5
C321 N321 H32I 109.5
H32H N321 H32I 109.5
C321 N321 H32J 109.5
H32H N321 H32J 109.5
H32I N321 H32J 109.5
C322 O322 H322 109.5
C323 O323 H323 109.5
C133 C131 N131 108.4(7)
C133 C131 C132 118.2(7)
N131 C131 C132 106.2(5)
C133 C131 C134 108.3(6)
N131 C131 C134 106.8(6)
C132 C131 C134 108.4(7)
O132 C132 C131 110.8(6)
O132 C132 H13A 109.5
C131 C132 H13A 109.5
O132 C132 H13B 109.5
C131 C132 H13B 109.5
H13A C132 H13B 108.1
O133 C133 C131 112.2(7)
O133 C133 H13C 109.2
C131 C133 H13C 109.2
O133 C133 H13D 109.2
C131 C133 H13D 109.2
H13C C133 H13D 107.9
C131 C134 H13E 109.5
C131 C134 H13F 109.5
H13E C134 H13F 109.5
C131 C134 H13G 109.5
H13E C134 H13G 109.5
H13F C134 H13G 109.5
C131 N131 H13H 109.5
C131 N131 H13I 109.5
H13H N131 H13I 109.5
C131 N131 H13J 109.5
H13H N131 H13J 109.5
H13I N131 H13J 109.5
C132 O132 H132 109.5
C133 O133 H133 109.5
C233 C231 N231 108.6(10)
C233 C231 C232 118.0(10)
N231 C231 C232 106.4(8)
C233 C231 C234 106.6(8)
N231 C231 C234 107.0(9)
C232 C231 C234 109.8(9)
O232 C232 C231 110.4(10)
O232 C232 H23A 109.6
C231 C232 H23A 109.6
O232 C232 H23B 109.6
C231 C232 H23B 109.6
H23A C232 H23B 108.1
O233 C233 C231 106.2(9)
O233 C233 H23C 110.5
C231 C233 H23C 110.5
O233 C233 H23D 110.5
C231 C233 H23D 110.5
H23C C233 H23D 108.7
C231 C234 H23E 109.5
C231 C234 H23F 109.5
H23E C234 H23F 109.5
C231 C234 H23G 109.5
H23E C234 H23G 109.5
H23F C234 H23G 109.5
C231 N231 H23H 109.5
C231 N231 H23I 109.5
H23H N231 H23I 109.5
C231 N231 H23J 109.5
H23H N231 H23J 109.5
H23I N231 H23J 109.5
C232 O232 H232 109.5
C233 O233 H233 109.5
C333 C331 C332 124.7(9)
C333 C331 N331 106.1(8)
C332 C331 N331 106.2(8)
C333 C331 C334 107.1(9)
C332 C331 C334 106.8(10)
N331 C331 C334 104.3(10)
O332 C332 C331 108.8(8)
O332 C332 H33A 109.9
C331 C332 H33A 109.9
O332 C332 H33B 109.9
C331 C332 H33B 109.9
H33A C332 H33B 108.3
O333 C333 C331 112.2(9)
O333 C333 H33C 109.2
C331 C333 H33C 109.2
O333 C333 H33D 109.2
C331 C333 H33D 109.2
H33C C333 H33D 107.9
C331 C334 H33E 109.5
C331 C334 H33F 109.5
H33E C334 H33F 109.5
C331 C334 H33G 109.5
H33E C334 H33G 109.5
H33F C334 H33G 109.5
C331 N331 H33H 109.5
C331 N331 H33I 109.5
H33H N331 H33I 109.5
C331 N331 H33J 109.5
H33H N331 H33J 109.5
H33I N331 H33J 109.5
C332 O332 H332 109.5
C333 O333 H333 109.5
C433 C431 N431 108.7(11)
C433 C431 C432 119.6(11)
N431 C431 C432 106.0(9)
C433 C431 C434 108.4(10)
N431 C431 C434 105.5(11)
C432 C431 C434 107.8(11)
O432 C432 C431 110.2(10)
O432 C432 H43A 109.6
C431 C432 H43A 109.6
O432 C432 H43B 109.6
C431 C432 H43B 109.6
H43A C432 H43B 108.1
O433 C433 C431 109.0(11)
O433 C433 H43C 109.9
C431 C433 H43C 109.9
O433 C433 H43D 109.9
C431 C433 H43D 109.9
H43C C433 H43D 108.3
C431 C434 H43E 109.5
C431 C434 H43F 109.5
H43E C434 H43F 109.5
C431 C434 H43G 109.5
H43E C434 H43G 109.5
H43F C434 H43G 109.5
C431 N431 H43H 109.5
C431 N431 H43I 109.5
H43H N431 H43I 109.5
C431 N431 H43J 109.5
H43H N431 H43J 109.5
H43I N431 H43J 109.5
C432 O432 H432 109.5
C433 O433 H433 109.5
H101 O101 H102 107.6

loop_
_geom_bond_atom_site_label_1
_geom_bond_atom_site_label_2
_geom_bond_distance
B1 O6 1.461(4)
B1 O3 1.469(4)
B1 O1 1.476(4)
B1 O4 1.477(4)
B2 O1 1.347(4)
B2 O7 1.370(5)
B2 O2 1.382(5)
B3 O8 1.352(4)
B3 O3 1.367(4)
B3 O2 1.379(4)
B4 O9 1.354(5)
B4 O4 1.362(4)
B4 O5 1.384(4)
B5 O10 1.348(4)
B5 O6 1.358(4)
B5 O5 1.404(5)
O7 H7 0.8400
O8 H8 0.8400
O9 H9 0.8400
O10 H10 0.8400
B11 O11 1.464(4)
B11 O13 1.468(4)
B11 O16 1.470(4)
B11 O14 1.472(4)
B12 O11 1.357(4)
B12 O17 1.362(4)
B12 O12 1.377(5)
B13 O13 1.359(4)
B13 O18 1.367(4)
B13 O12 1.372(5)
B14 O19 1.352(4)
B14 O14 1.355(4)
B14 O15 1.385(4)
B15 O16 1.358(4)
B15 O20 1.362(4)
B15 O15 1.375(4)
O17 H17 0.8400
O18 H18 0.8400
O19 H19 0.8400
O20 H20 0.8400
C121 C123 1.487(10)
C121 N121 1.509(6)
C121 C122 1.521(7)
C121 C124 1.532(10)
C122 O122 1.438(6)
C122 H12A 0.9900
C122 H12B 0.9900
C123 O123 1.447(7)
C123 H12C 0.9900
C123 H12D 0.9900
C124 H12E 0.9800
C124 H12F 0.9800
C124 H12G 0.9800
N121 H12H 0.9100
N121 H12I 0.9100
N121 H12J 0.9100
O122 H122 0.8400
O123 H123 0.8400
C221 C223 1.484(9)
C221 N221 1.507(6)
C221 C222 1.519(7)
C221 C224 1.533(9)
C222 O222 1.439(6)
C222 H22A 0.9900
C222 H22B 0.9900
C223 O223 1.445(7)
C223 H22C 0.9900
C223 H22D 0.9900
C224 H22E 0.9800
C224 H22F 0.9800
C224 H22G 0.9800
N221 H22H 0.9100
N221 H22I 0.9100
N221 H22J 0.9100
O222 H222 0.8400
O223 H223 0.8400
C321 C323 1.484(10)
C321 N321 1.515(8)
C321 C322 1.523(7)
C321 C324 1.540(10)
C322 O322 1.445(7)
C322 H32A 0.9900
C322 H32B 0.9900
C323 O323 1.436(9)
C323 H32C 0.9900
C323 H32D 0.9900
C324 H32E 0.9800
C324 H32F 0.9800
C324 H32G 0.9800
N321 H32H 0.9100
N321 H32I 0.9100
N321 H32J 0.9100
O322 H322 0.8400
O323 H323 0.8400
C131 C133 1.487(9)
C131 N131 1.513(7)
C131 C132 1.523(6)
C131 C134 1.535(8)
C132 O132 1.443(6)
C132 H13A 0.9900
C132 H13B 0.9900
C133 O133 1.438(7)
C133 H13C 0.9900
C133 H13D 0.9900
C134 H13E 0.9800
C134 H13F 0.9800
C134 H13G 0.9800
N131 H13H 0.9100
N131 H13I 0.9100
N131 H13J 0.9100
O132 H132 0.8400
O133 H133 0.8400
C231 C233 1.495(10)
C231 N231 1.508(7)
C231 C232 1.521(7)
C231 C234 1.537(10)
C232 O232 1.445(7)
C232 H23A 0.9900
C232 H23B 0.9900
C233 O233 1.444(8)
C233 H23C 0.9900
C233 H23D 0.9900
C234 H23E 0.9800
C234 H23F 0.9800
C234 H23G 0.9800
N231 H23H 0.9100
N231 H23I 0.9100
N231 H23J 0.9100
O232 H232 0.8400
O233 H233 0.8400
C331 C333 1.487(10)
C331 C332 1.522(8)
C331 N331 1.521(8)
C331 C334 1.543(10)
C332 O332 1.462(7)
C332 H33A 0.9900
C332 H33B 0.9900
C333 O333 1.432(7)
C333 H33C 0.9900
C333 H33D 0.9900
C334 H33E 0.9800
C334 H33F 0.9800
C334 H33G 0.9800
N331 H33H 0.9100
N331 H33I 0.9100
N331 H33J 0.9100
O332 H332 0.8400
O333 H333 0.8400
C431 C433 1.489(11)
C431 N431 1.512(8)
C431 C432 1.523(8)
C431 C434 1.537(11)
C432 O432 1.445(7)
C432 H43A 0.9900
C432 H43B 0.9900
C433 O433 1.437(8)
C433 H43C 0.9900
C433 H43D 0.9900
C434 H43E 0.9800
C434 H43F 0.9800
C434 H43G 0.9800
N431 H43H 0.9100
N431 H43I 0.9100
N431 H43J 0.9100
O432 H432 0.8400
O433 H433 0.8400
O101 H101 0.8488
O101 H102 0.8499

loop_
_geom_hbond_atom_site_label_D
_geom_hbond_atom_site_label_H
_geom_hbond_atom_site_label_A
_geom_hbond_distance_DH
_geom_hbond_distance_HA
_geom_hbond_distance_DA
_geom_hbond_angle_DHA
_geom_hbond_site_symmetry_A
O7 H7 O14 0.84 1.83 2.665(3) 174.9 1_545
O8 H8 O16 0.84 1.84 2.676(3) 173.1 1_554
O9 H9 O11 0.84 1.91 2.721(3) 162.8 1_544
O10 H10 O8 0.84 1.99 2.815(3) 165.2 1_645
O17 H17 O4 0.84 1.87 2.659(3) 155.7 1_566
O18 H18 O20 0.84 1.97 2.783(3) 163.0 1_465
O19 H19 O1 0.84 1.83 2.665(3) 174.6 1_565
O20 H20 O3 0.84 1.87 2.687(3) 164.8 1_556
N121 H12J O13 0.91 1.91 2.745(18) 152.0 1_655
N121 H12H O132 0.91 2.26 2.891(19) 126.3 1_556
N121 H12I O9 0.91 1.99 2.875(16) 163.4 1_566
O122 H122 O7 0.84 1.87 2.63(2) 149.2 1_655
O123 H123 O101 0.84 2.05 2.838(10) 156.6 1_655
N221 H22I O232 0.91 1.95 2.85(3) 166.5 1_556
N221 H22J O9 0.91 2.08 2.872(14) 145.2 1_566
N221 H22H O13 0.91 1.95 2.829(18) 162.0 1_655
O222 H222 O7 0.84 2.03 2.79(3) 149.0 1_655
O223 H223 O101 0.84 2.12 2.713(12) 127.1 1_565
N321 H32H O333 0.91 1.86 2.74(2) 162.4 .
N321 H32I O322 0.91 2.24 2.712(16) 111.9 .
N321 H32J O7 0.91 2.00 2.815(14) 147.9 1_655
O322 H322 O9 0.84 1.84 2.618(12) 152.5 1_566
O323 H323 O14 0.84 2.41 2.846(18) 113.3 .
N131 H13I O19 0.91 2.21 2.893(15) 131.2 .
N131 H13H O122 0.91 2.12 2.91(3) 144.6 .
N131 H13J O2 0.91 2.43 3.251(14) 150.1 1_655
N231 H23H O222 0.91 1.65 2.51(3) 157.9 .
N231 H23I O19 0.91 1.95 2.82(3) 160.3 .
O232 H232 O17 0.84 1.90 2.65(4) 146.8 1_644
O233 H233 O10 0.84 2.00 2.689(14) 138.5 .
N331 H33H O322 0.91 2.02 2.87(2) 155.6 1_554
N331 H33I O6 0.91 1.85 2.755(14) 172.2 .
N331 H33J O17 0.91 2.06 2.928(14) 160.3 1_644
O333 H333 O19 0.84 2.03 2.765(14) 146.1 .
N431 H43H O19 0.91 1.90 2.78(5) 160.8 .
N431 H43I O432 0.91 2.22 2.73(4) 115.4 .
O101 H101 O332 0.85 1.83 2.564(13) 143.1 .
O101 H102 O20 0.85 2.58 3.342(8) 149.7 .
